data_4516261
loop_
_publ_author_name
'Li, Peng'
'Arman, Hadi D.'
'Wang, Hailong'
'Weng, Linhong'
'Alfooty, Khalid'
'Angawi, Rehab F.'
'Chen, Banglin'

_publ_section_title
;
 Solvent Dependent Structures of Melamine: Porous or Nonporous?
;
_journal_issue 4
_journal_name_full 'Crystal Growth &amp; Design'
_journal_page_first 1871
_journal_paper_doi 10.1021/acs.cgd.5b00039
_journal_volume 15
_journal_year 2015
_chemical_formula_moiety 'C3 H6 N6'
_chemical_formula_sum 'C3 H6 N6'
_chemical_formula_weight 126.14
_chemical_name_common MA-1-H2O
_space_group_IT_number 14
_space_group_name_Hall '-P 2yn'
_space_group_name_H-M_alt 'P 1 21/n 1'
_symmetry_cell_setting monoclinic
_symmetry_space_group_name_Hall '-P 2yn'
_symmetry_space_group_name_H-M 'P 1 21/n 1'
_atom_sites_solution_hydrogens geom
_atom_sites_solution_primary direct
_atom_sites_solution_secondary difmap
_audit_creation_method SHELXL-97
_cell_angle_alpha 90.00
_cell_angle_beta 108.495(4)
_cell_angle_gamma 90.00
_cell_formula_units_Z 4
_cell_length_a 7.2789(3)
_cell_length_b 7.4799(3)
_cell_length_c 10.3316(4)
_cell_measurement_temperature 293(2)
_cell_measurement_theta_max 27.6
_cell_measurement_theta_min 3
_cell_volume 533.46(4)
_computing_structure_refinement 'SHELXL-97 (Sheldrick, 1997)'
_computing_structure_solution 'SHELXS-97 (Sheldrick, 1990)'
_diffrn_ambient_temperature 293(2)
_diffrn_detector_area_resol_mean 28.5714
_diffrn_measured_fraction_theta_full 0.992
_diffrn_measured_fraction_theta_max 0.992
_diffrn_measurement_device_type
;
Saturn724 (2x2 bin mode)
;
_diffrn_measurement_method \w
_diffrn_radiation_monochromator graphite
_diffrn_radiation_source 'sealed tube'
_diffrn_radiation_type MoK\a
_diffrn_radiation_wavelength 0.71073
_diffrn_reflns_av_R_equivalents 0.0143
_diffrn_reflns_av_sigmaI/netI 0.0140
_diffrn_reflns_limit_h_max 5
_diffrn_reflns_limit_h_min -8
_diffrn_reflns_limit_k_max 8
_diffrn_reflns_limit_k_min -8
_diffrn_reflns_limit_l_max 12
_diffrn_reflns_limit_l_min -12
_diffrn_reflns_number 1947
_diffrn_reflns_theta_full 67.26
_diffrn_reflns_theta_max 67.26
_diffrn_reflns_theta_min 6.57
_diffrn_standards_decay_% <1
_diffrn_standards_interval_count 0
_diffrn_standards_number 0
_exptl_absorpt_coefficient_mu 0.117
_exptl_absorpt_correction_T_max 1.000
_exptl_absorpt_correction_T_min 0.529
_exptl_absorpt_correction_type multi-scan
_exptl_absorpt_process_details 'ABSCOR (Higashi, 1995)'
_exptl_crystal_colour colorless
_exptl_crystal_density_diffrn 1.570
_exptl_crystal_density_method 'not measured'
_exptl_crystal_description block
_exptl_crystal_F_000 264
_exptl_crystal_size_max 0.20
_exptl_crystal_size_mid 0.20
_exptl_crystal_size_min 0.10
_refine_diff_density_max 0.525
_refine_diff_density_min -0.525
_refine_diff_density_rms 0.270
_refine_ls_extinction_method none
_refine_ls_goodness_of_fit_ref 1.769
_refine_ls_hydrogen_treatment mixed
_refine_ls_matrix_type full
_refine_ls_number_parameters 106
_refine_ls_number_reflns 954
_refine_ls_number_restraints 0
_refine_ls_restrained_S_all 1.769
_refine_ls_R_factor_all 0.0869
_refine_ls_R_factor_gt 0.0856
_refine_ls_shift/su_max 0.004
_refine_ls_shift/su_mean 0.055
_refine_ls_structure_factor_coef Fsqd
_refine_ls_weighting_details 'calc w=1/[\s^2^(Fo^2^)+(0.1000P)^2^+0.0000P] where P=(Fo^2^+2Fc^2^)/3'
_refine_ls_weighting_scheme calc
_refine_ls_wR_factor_gt 0.1802
_refine_ls_wR_factor_ref 0.1818
_reflns_number_gt 917
_reflns_number_total 954
_reflns_threshold_expression >2sigma(I)
_cod_data_source_file cg5b00039_si_002.cif
_cod_data_source_block MA-1-H2O
_cod_original_sg_symbol_H-M 'P 21/n'
_cod_database_code 4516261

loop_
_symmetry_equiv_pos_as_xyz
'x, y, z'
'-x+1/2, y+1/2, -z+1/2'
'-x, -y, -z'
'x-1/2, -y-1/2, z-1/2'

loop_
_atom_site_label
_atom_site_type_symbol
_atom_site_fract_x
_atom_site_fract_y
_atom_site_fract_z
_atom_site_U_iso_or_equiv
_atom_site_adp_type
_atom_site_occupancy
_atom_site_symmetry_multiplicity
_atom_site_calc_flag
N6 N 0.01725(18) 0.19038(17) 0.11633(12) 0.0228(5) Uani 1 1 d
N5 N 0.00063(17) 0.49592(19) 0.18149(13) 0.0250(5) Uani 1 1 d
N4 N -0.28909(17) 0.33738(16) 0.06006(12) 0.0229(5) Uani 1 1 d
N3 N 0.29154(19) 0.35038(17) 0.22373(14) 0.0305(5) Uani 1 1 d
C2 C -0.1921(2) 0.48453(19) 0.12110(14) 0.0211(5) Uani 1 1 d
C1 C -0.1761(2) 0.1955(2) 0.06351(13) 0.0200(5) Uani 1 1 d
N2 N -0.2978(2) 0.6300(2) 0.12350(14) 0.0298(5) Uani 1 1 d
C3 C 0.0988(2) 0.34595(18) 0.17288(13) 0.0215(5) Uani 1 1 d
N1 N -0.2648(2) 0.03910(17) 0.01174(14) 0.0266(5) Uani 1 1 d
H3B H 0.345(3) 0.452(3) 0.271(2) 0.038(5) Uiso 1 1 d
H2A H -0.428(4) 0.633(3) 0.067(3) 0.046(6) Uiso 1 1 d
H1A H -0.389(3) 0.062(3) -0.047(2) 0.044(6) Uiso 1 1 d
H3A H 0.355(4) 0.250(3) 0.233(2) 0.039(5) Uiso 1 1 d
H4B H -0.192(3) -0.045(3) -0.012(2) 0.034(5) Uiso 1 1 d
H2B H -0.229(4) 0.727(4) 0.158(3) 0.052(6) Uiso 1 1 d

loop_
_atom_site_aniso_label
_atom_site_aniso_U_11
_atom_site_aniso_U_22
_atom_site_aniso_U_33
_atom_site_aniso_U_23
_atom_site_aniso_U_13
_atom_site_aniso_U_12
N6 0.0200(8) 0.0173(8) 0.0272(7) -0.0028(5) 0.0018(6) 0.0029(5)
N5 0.0200(9) 0.0176(9) 0.0318(8) -0.0046(4) 0.0002(6) 0.0021(4)
N4 0.0193(7) 0.0176(8) 0.0280(8) -0.0017(5) 0.0023(6) 0.0024(4)
N3 0.0187(8) 0.0216(9) 0.0438(9) -0.0085(6) -0.0009(6) 0.0020(5)
C2 0.0201(8) 0.0180(9) 0.0215(8) -0.0004(5) 0.0016(6) 0.0026(5)
C1 0.0204(8) 0.0172(8) 0.0195(8) 0.0000(5) 0.0024(6) 0.0008(5)
N2 0.0230(8) 0.0191(8) 0.0395(9) -0.0075(5) -0.0015(6) 0.0063(5)
C3 0.0204(8) 0.0176(9) 0.0227(8) -0.0009(5) 0.0016(6) 0.0018(5)
N1 0.0228(8) 0.0191(8) 0.0337(8) -0.0064(5) 0.0030(6) -0.0015(5)

loop_
_atom_type_symbol
_atom_type_description
_atom_type_scat_dispersion_real
_atom_type_scat_dispersion_imag
_atom_type_scat_source
C C 0.0181 0.0091 'International Tables Vol C Tables 4.2.6.8 and 6.1.1.4'
H H 0.0000 0.0000 'International Tables Vol C Tables 4.2.6.8 and 6.1.1.4'
N N 0.0311 0.0180 'International Tables Vol C Tables 4.2.6.8 and 6.1.1.4'

loop_
_geom_angle_atom_site_label_1
_geom_angle_atom_site_label_2
_geom_angle_atom_site_label_3
_geom_angle
C1 N6 C3 114.33(12)
C2 N5 C3 114.41(13)
C1 N4 C2 114.10(12)
C3 N3 H3B 116.5(14)
C3 N3 H3A 118.6(16)
H3B N3 H3A 122(2)
N5 C2 N2 117.49(14)
N5 C2 N4 125.60(13)
N2 C2 N4 116.91(13)
N4 C1 N6 126.32(13)
N4 C1 N1 117.42(13)
N6 C1 N1 116.23(13)
C2 N2 H2A 118.8(14)
C2 N2 H2B 114.4(17)
H2A N2 H2B 124(2)
N5 C3 N3 117.82(13)
N5 C3 N6 125.14(14)
N3 C3 N6 117.03(13)
C1 N1 H1A 110.1(14)
C1 N1 H4B 117.3(13)
H1A N1 H4B 119(2)

loop_
_geom_bond_atom_site_label_1
_geom_bond_atom_site_label_2
_geom_bond_distance
N6 C1 1.3387(19)
N6 C3 1.3519(19)
N5 C2 1.345(2)
N5 C3 1.348(2)
N4 C1 1.336(2)
N4 C2 1.3511(19)
N3 C3 1.333(2)
N3 H3B 0.92(2)
N3 H3A 0.87(3)
C2 N2 1.337(2)
C1 N1 1.3613(19)
N2 H2A 0.94(3)
N2 H2B 0.89(3)
N1 H1A 0.93(2)
N1 H4B 0.90(2)
